data_7208884
loop_
_publ_author_name
'Huang, Sheng-Li'
'Zhang, Long'
'Lin, Yue-Jian'
'Jin, Guo-Xin'

_publ_section_title
;
 Discrepant gas adsorption in isostructural heterometallic coordination
 polymers: strong dependence of metal identity
;
_journal_issue 1
_journal_name_full CrystEngComm
_journal_page_first 78
_journal_paper_doi 10.1039/c2ce26072g
_journal_volume 15
_journal_year 2013
_chemical_formula_sum 'C24 H34 Cu2 N6 O10'
_chemical_formula_weight 693.65
_chemical_name_systematic
;
?
;
_space_group_IT_number 2
_symmetry_cell_setting triclinic
_symmetry_space_group_name_Hall '-P 1'
_symmetry_space_group_name_H-M 'P -1'
_atom_sites_solution_hydrogens geom
_atom_sites_solution_primary direct
_atom_sites_solution_secondary difmap
_audit_creation_method SHELXL-97
_cell_angle_alpha 65.4050(10)
_cell_angle_beta 81.539(2)
_cell_angle_gamma 85.676(2)
_cell_formula_units_Z 2
_cell_length_a 8.2345(9)
_cell_length_b 13.4315(15)
_cell_length_c 13.4515(15)
_cell_measurement_reflns_used 7871
_cell_measurement_temperature 173(2)
_cell_measurement_theta_max 28.26
_cell_measurement_theta_min 2.50
_cell_volume 1337.9(3)
_computing_cell_refinement 'Bruker SAINT'
_computing_data_collection 'Bruker APEX2'
_computing_data_reduction 'Bruker SAINT'
_computing_molecular_graphics 'Bruker SHELXTL'
_computing_publication_material 'Bruker SHELXTL'
_computing_structure_refinement 'SHELXL-97 (Sheldrick, 1997)'
_computing_structure_solution 'SHELXS-97 (Sheldrick, 1990)'
_diffrn_ambient_temperature 173(2)
_diffrn_measured_fraction_theta_full 0.973
_diffrn_measured_fraction_theta_max 0.973
_diffrn_measurement_device_type 'Bruker APEX-II CCD'
_diffrn_measurement_method '\f and \w scans'
_diffrn_radiation_monochromator graphite
_diffrn_radiation_source 'fine-focus sealed tube'
_diffrn_radiation_type MoK\a
_diffrn_radiation_wavelength 0.71073
_diffrn_reflns_av_R_equivalents 0.0148
_diffrn_reflns_av_sigmaI/netI 0.0300
_diffrn_reflns_limit_h_max 10
_diffrn_reflns_limit_h_min -10
_diffrn_reflns_limit_k_max 17
_diffrn_reflns_limit_k_min -13
_diffrn_reflns_limit_l_max 17
_diffrn_reflns_limit_l_min -17
_diffrn_reflns_number 10199
_diffrn_reflns_theta_full 28.26
_diffrn_reflns_theta_max 28.26
_diffrn_reflns_theta_min 1.67
_diffrn_standards_decay_% 3.10
_exptl_absorpt_coefficient_mu 1.659
_exptl_absorpt_correction_T_max 0.7544
_exptl_absorpt_correction_T_min 0.6818
_exptl_absorpt_correction_type multi-scan
_exptl_absorpt_process_details sadabs
_exptl_crystal_colour purple
_exptl_crystal_density_diffrn 1.722
_exptl_crystal_density_method 'not measured'
_exptl_crystal_description trigonal
_exptl_crystal_F_000 716
_exptl_crystal_size_max 0.25
_exptl_crystal_size_mid 0.22
_exptl_crystal_size_min 0.18
_refine_diff_density_max 0.916
_refine_diff_density_min -0.765
_refine_diff_density_rms 0.169
_refine_ls_extinction_expression Fc^*^=kFc[1+0.001xFc^2^\l^3^/sin(2\q)]^-1/4^
_refine_ls_extinction_method SHELXL
_refine_ls_goodness_of_fit_ref 1.146
_refine_ls_hydrogen_treatment mixed
_refine_ls_matrix_type full
_refine_ls_number_parameters 418
_refine_ls_number_reflns 6444
_refine_ls_number_restraints 5
_refine_ls_restrained_S_all 1.146
_refine_ls_R_factor_all 0.0439
_refine_ls_R_factor_gt 0.0390
_refine_ls_shift/su_max 0.001
_refine_ls_shift/su_mean 0.000
_refine_ls_structure_factor_coef Fsqd
_refine_ls_weighting_details 'calc w=1/[\s^2^(Fo^2^)+(0.0679P)^2^+6.0835P] where P=(Fo^2^+2Fc^2^)/3'
_refine_ls_weighting_scheme calc
_refine_ls_wR_factor_gt 0.1399
_refine_ls_wR_factor_ref 0.1589
_reflns_number_gt 5954
_reflns_number_total 6444
_reflns_threshold_expression >2sigma(I)
_cod_data_source_file c2ce26072g.txt
_cod_data_source_block mo_10525a
_cod_depositor_comments
;
The following automatic conversions were performed:

'_symmetry_cell_setting' value 'Triclinic' changed to 'triclinic'
according to /home/saulius/struct/CIF-dictionaries/cif_core.dic
dictionary named 'cif_core.dic' version 2.4.2 from 2011-04-26.

Automatic conversion script
Id: cif_fix_values 1891 2012-01-12 08:04:46Z andrius 
;
_cod_original_sg_symbol_H-M P-1
_cod_database_code 7208884

loop_
_symmetry_equiv_pos_as_xyz
'x, y, z'
'-x, -y, -z'

loop_
_atom_site_label
_atom_site_type_symbol
_atom_site_fract_x
_atom_site_fract_y
_atom_site_fract_z
_atom_site_U_iso_or_equiv
_atom_site_adp_type
_atom_site_occupancy
_atom_site_symmetry_multiplicity
_atom_site_calc_flag
_atom_site_refinement_flags
_atom_site_disorder_assembly
_atom_site_disorder_group
Cu1 Cu 0.42098(5) 0.73691(3) 0.84447(4) 0.01631(15) Uani 1 1 d . . .
Cu2 Cu 0.0000 1.0000 1.0000 0.01303(16) Uani 1 2 d S . .
Cu3 Cu 0.5000 0.5000 0.5000 0.01373(16) Uani 1 2 d S . .
N1 N 0.3014(4) 0.6165(2) 0.9663(2) 0.0144(6) Uani 1 1 d . A .
N2 N 0.5471(4) 0.8544(2) 0.7181(3) 0.0149(6) Uani 1 1 d . A .
N3 N 0.1480(4) 1.0498(3) 1.0776(3) 0.0166(6) Uani 1 1 d D . .
H3' H 0.110(7) 1.115(2) 1.067(5) 0.036(15) Uiso 1 1 d D . .
N4 N -0.1757(4) 0.9458(3) 1.1311(3) 0.0163(6) Uani 1 1 d . . .
H4' H -0.219(8) 1.012(5) 1.125(5) 0.037(16) Uiso 1 1 d . . .
N5 N 0.4140(4) 0.6054(3) 0.3581(3) 0.0172(6) Uani 1 1 d . . .
H5 H 0.442(6) 0.686(4) 0.347(4) 0.021(12) Uiso 1 1 d . . .
N6 N 0.3260(4) 0.5459(3) 0.5968(3) 0.0168(6) Uani 1 1 d . . .
H6 H 0.355(6) 0.608(4) 0.594(4) 0.020 Uiso 1 1 d . . .
O1 O 0.3081(3) 0.8245(2) 0.9219(2) 0.0195(5) Uani 1 1 d . A .
O2 O 0.1229(4) 0.8086(2) 1.0670(2) 0.0219(6) Uani 1 1 d . . .
O3 O 0.0904(4) 0.2537(2) 1.1354(3) 0.0280(7) Uani 1 1 d . A .
O4 O 0.3202(6) 0.2916(3) 1.0202(4) 0.0536(13) Uani 1 1 d . A .
O5 O 0.5538(3) 0.6424(2) 0.7845(2) 0.0189(5) Uani 1 1 d . A .
O6 O 0.7654(4) 0.6459(2) 0.6584(2) 0.0217(6) Uani 1 1 d . . .
O7 O 0.6410(4) 1.2201(2) 0.4560(2) 0.0248(6) Uani 1 1 d . A .
O8 O 0.5083(4) 1.1850(2) 0.6248(2) 0.0226(6) Uani 1 1 d . A .
O9 O 0.2058(5) 0.7823(7) 0.7403(4) 0.0307(14) Uani 0.806(16) 1 d PD A 1
H9A H 0.230(6) 0.775(5) 0.679(3) 0.027(13) Uiso 0.806(16) 1 d PD A 1
H9B H 0.110(7) 0.754(9) 0.762(6) 0.12(4) Uiso 0.806(16) 1 d PD A 1
O9' O 0.207(2) 0.728(3) 0.7505(17) 0.0307(14) Uani 0.194(16) 1 d P A 2
H9A' H 0.230(6) 0.775(5) 0.679(3) 0.027(13) Uiso 0.194(16) 1 d P A 2
H9B' H 0.110(7) 0.754(9) 0.762(6) 0.12(4) Uiso 0.194(16) 1 d P A 2
O10 O 0.6990(4) 0.6445(2) 0.4662(3) 0.0244(6) Uani 1 1 d D . .
H10A H 0.728(9) 0.650(6) 0.531(6) 0.050(19) Uiso 1 1 d . . .
H10B H 0.634(8) 0.694(5) 0.432(6) 0.07(2) Uiso 1 1 d D . .
C1 C 0.3006(4) 0.5107(3) 0.9804(3) 0.0151(6) Uani 1 1 d . . .
H1 H 0.3765 0.4871 0.9338 0.018 Uiso 1 1 calc R A .
C2 C 0.1916(4) 0.4351(3) 1.0612(3) 0.0153(6) Uani 1 1 d . A .
C3 C 0.0820(4) 0.4719(3) 1.1286(3) 0.0162(7) Uani 1 1 d . . .
H3 H 0.0048 0.4230 1.1836 0.019 Uiso 1 1 calc R A .
C4 C 0.0857(4) 0.5800(3) 1.1152(3) 0.0171(7) Uani 1 1 d . A .
H4 H 0.0134 0.6054 1.1619 0.021 Uiso 1 1 calc R . .
C5 C 0.1964(4) 0.6496(3) 1.0328(3) 0.0143(6) Uani 1 1 d . . .
C6 C 0.2080(4) 0.7704(3) 1.0073(3) 0.0155(6) Uani 1 1 d . A .
C7 C 0.2012(5) 0.3164(3) 1.0725(3) 0.0200(7) Uani 1 1 d . . .
C8 C 0.6584(4) 0.8139(3) 0.6604(3) 0.0150(6) Uani 1 1 d . . .
C9 C 0.7557(5) 0.8810(3) 0.5660(3) 0.0211(7) Uani 1 1 d . A .
H9 H 0.8370 0.8505 0.5286 0.025 Uiso 1 1 calc R . .
C10 C 0.7322(5) 0.9932(3) 0.5275(3) 0.0198(7) Uani 1 1 d . . .
H10 H 0.7934 1.0406 0.4609 0.024 Uiso 1 1 calc R A .
C11 C 0.6178(4) 1.0359(3) 0.5873(3) 0.0168(7) Uani 1 1 d . A .
C12 C 0.5290(4) 0.9630(3) 0.6833(3) 0.0155(6) Uani 1 1 d . . .
H12 H 0.4527 0.9914 0.7256 0.019 Uiso 1 1 calc R A .
C13 C 0.6628(5) 0.6906(3) 0.7036(3) 0.0159(6) Uani 1 1 d . A .
C14 C 0.5871(5) 1.1571(3) 0.5524(3) 0.0170(7) Uani 1 1 d . . .
C15 C 0.1572(5) 0.9784(4) 1.1956(3) 0.0261(8) Uani 1 1 d . . .
H15A H 0.2299 1.0122 1.2249 0.031 Uiso 1 1 calc R . .
H15B H 0.2064 0.9067 1.2020 0.031 Uiso 1 1 calc R . .
C16 C -0.0097(6) 0.9603(4) 1.2641(3) 0.0277(9) Uani 1 1 d . . .
H16A H -0.0647 1.0323 1.2493 0.033 Uiso 1 1 calc R . .
H16B H 0.0055 0.9260 1.3431 0.033 Uiso 1 1 calc R . .
C17 C -0.1208(5) 0.8886(3) 1.2416(3) 0.0237(8) Uani 1 1 d . . .
H17A H -0.0609 0.8204 1.2463 0.028 Uiso 1 1 calc R . .
H17B H -0.2179 0.8683 1.2986 0.028 Uiso 1 1 calc R . .
C18 C -0.2902(5) 0.8800(3) 1.1083(3) 0.0219(8) Uani 1 1 d . . .
H18A H -0.3972 0.8740 1.1548 0.026 Uiso 1 1 calc R . .
H18B H -0.2443 0.8053 1.1247 0.026 Uiso 1 1 calc R . .
C19 C -0.3122(5) 0.9382(3) 0.9873(3) 0.0207(7) Uani 1 1 d . . .
H19A H -0.3835 0.8951 0.9674 0.025 Uiso 1 1 calc R . .
H19B H -0.3643 1.0111 0.9721 0.025 Uiso 1 1 calc R . .
C20 C 0.2333(5) 0.6139(3) 0.3577(3) 0.0205(7) Uani 1 1 d . . .
H20A H 0.1913 0.5423 0.3690 0.025 Uiso 1 1 calc R . .
H20B H 0.2078 0.6685 0.2849 0.025 Uiso 1 1 calc R . .
C21 C 0.1465(5) 0.6476(3) 0.4475(4) 0.0223(8) Uani 1 1 d . . .
H21A H 0.0293 0.6623 0.4368 0.027 Uiso 1 1 calc R . .
H21B H 0.1941 0.7171 0.4379 0.027 Uiso 1 1 calc R . .
C22 C 0.1565(5) 0.5642(3) 0.5659(3) 0.0215(7) Uani 1 1 d . . .
H22A H 0.0853 0.5898 0.6169 0.026 Uiso 1 1 calc R . .
H22B H 0.1134 0.4936 0.5753 0.026 Uiso 1 1 calc R . .
C23 C 0.3269(5) 0.4599(3) 0.7102(3) 0.0206(7) Uani 1 1 d . . .
H23A H 0.2637 0.3962 0.7191 0.025 Uiso 1 1 calc R . .
H23B H 0.2740 0.4886 0.7642 0.025 Uiso 1 1 calc R . .
C24 C 0.5020(5) 0.4242(3) 0.7320(3) 0.0207(7) Uani 1 1 d . . .
H24A H 0.5607 0.4845 0.7347 0.025 Uiso 1 1 calc R . .
H24B H 0.5023 0.3603 0.8038 0.025 Uiso 1 1 calc R . .

loop_
_atom_site_aniso_label
_atom_site_aniso_U_11
_atom_site_aniso_U_22
_atom_site_aniso_U_33
_atom_site_aniso_U_23
_atom_site_aniso_U_13
_atom_site_aniso_U_12
Cu1 0.0186(2) 0.0111(2) 0.0160(2) -0.00468(17) 0.00567(16) -0.00183(15)
Cu2 0.0115(3) 0.0146(3) 0.0120(3) -0.0048(2) 0.0007(2) -0.0022(2)
Cu3 0.0127(3) 0.0134(3) 0.0136(3) -0.0049(2) 0.0006(2) 0.0004(2)
N1 0.0156(14) 0.0123(13) 0.0146(13) -0.0056(11) 0.0007(11) -0.0009(10)
N2 0.0148(13) 0.0137(14) 0.0158(14) -0.0057(11) -0.0006(11) -0.0013(10)
N3 0.0152(14) 0.0162(14) 0.0197(15) -0.0086(12) -0.0023(11) -0.0006(11)
N4 0.0160(14) 0.0138(14) 0.0164(14) -0.0052(11) 0.0040(11) -0.0022(11)
N5 0.0169(14) 0.0174(14) 0.0178(14) -0.0077(12) -0.0017(11) -0.0004(11)
N6 0.0155(14) 0.0155(14) 0.0181(15) -0.0069(12) 0.0030(11) -0.0025(11)
O1 0.0209(13) 0.0145(12) 0.0195(13) -0.0059(10) 0.0056(10) -0.0021(10)
O2 0.0265(14) 0.0172(13) 0.0207(13) -0.0094(11) 0.0042(11) 0.0013(10)
O3 0.0263(15) 0.0159(13) 0.0372(17) -0.0087(12) 0.0079(13) -0.0089(11)
O4 0.060(3) 0.0215(16) 0.071(3) -0.0246(18) 0.041(2) -0.0122(16)
O5 0.0235(13) 0.0140(12) 0.0175(12) -0.0071(10) 0.0058(10) -0.0023(10)
O6 0.0241(14) 0.0205(13) 0.0205(13) -0.0104(11) 0.0015(11) 0.0026(11)
O7 0.0369(17) 0.0157(13) 0.0176(13) -0.0039(11) 0.0021(12) -0.0029(11)
O8 0.0271(14) 0.0170(13) 0.0203(13) -0.0064(11) 0.0030(11) -0.0001(11)
O9 0.0190(16) 0.053(4) 0.0190(17) -0.014(2) 0.0009(13) -0.004(2)
O9' 0.0190(16) 0.053(4) 0.0190(17) -0.014(2) 0.0009(13) -0.004(2)
O10 0.0258(15) 0.0235(14) 0.0267(15) -0.0125(12) -0.0072(12) 0.0040(11)
C1 0.0175(16) 0.0135(15) 0.0156(15) -0.0078(13) 0.0002(12) -0.0020(12)
C2 0.0165(16) 0.0133(15) 0.0153(15) -0.0052(13) -0.0016(13) -0.0007(12)
C3 0.0141(15) 0.0169(16) 0.0145(15) -0.0047(13) 0.0017(12) -0.0003(12)
C4 0.0170(16) 0.0182(17) 0.0146(16) -0.0067(13) 0.0024(13) 0.0000(13)
C5 0.0165(16) 0.0125(15) 0.0146(15) -0.0064(12) -0.0019(12) 0.0005(12)
C6 0.0177(16) 0.0112(15) 0.0178(16) -0.0060(13) -0.0027(13) -0.0003(12)
C7 0.0224(18) 0.0152(16) 0.0205(17) -0.0062(14) 0.0002(14) -0.0027(13)
C8 0.0159(15) 0.0139(15) 0.0153(15) -0.0063(13) -0.0010(12) -0.0013(12)
C9 0.0205(18) 0.0204(18) 0.0197(17) -0.0087(15) 0.0057(14) 0.0015(14)
C10 0.0210(18) 0.0177(17) 0.0180(17) -0.0063(14) 0.0042(14) -0.0023(13)
C11 0.0164(16) 0.0167(16) 0.0175(16) -0.0072(14) -0.0016(13) -0.0019(13)
C12 0.0164(16) 0.0138(15) 0.0156(16) -0.0057(13) 0.0002(12) -0.0029(12)
C13 0.0187(16) 0.0151(16) 0.0139(15) -0.0062(13) -0.0017(12) 0.0001(12)
C14 0.0187(17) 0.0140(16) 0.0171(16) -0.0049(13) -0.0020(13) -0.0033(12)
C15 0.025(2) 0.034(2) 0.0215(19) -0.0106(17) -0.0089(15) -0.0004(16)
C16 0.035(2) 0.033(2) 0.0158(17) -0.0111(16) -0.0053(16) 0.0045(18)
C17 0.026(2) 0.0222(18) 0.0144(17) -0.0018(14) 0.0035(14) 0.0020(15)
C18 0.0175(17) 0.0188(17) 0.029(2) -0.0110(15) 0.0044(14) -0.0068(13)
C19 0.0132(16) 0.0209(18) 0.031(2) -0.0139(16) -0.0012(14) -0.0023(13)
C20 0.0181(17) 0.0210(18) 0.0244(18) -0.0101(15) -0.0072(14) 0.0009(13)
C21 0.0152(17) 0.0201(18) 0.033(2) -0.0119(16) -0.0048(15) 0.0040(13)
C22 0.0130(16) 0.0205(18) 0.029(2) -0.0104(15) 0.0031(14) -0.0010(13)
C23 0.0216(18) 0.0212(18) 0.0177(17) -0.0080(14) 0.0028(14) -0.0035(14)
C24 0.0232(18) 0.0225(18) 0.0176(17) -0.0097(14) -0.0011(14) -0.0012(14)

loop_
_atom_type_symbol
_atom_type_description
_atom_type_scat_dispersion_real
_atom_type_scat_dispersion_imag
_atom_type_scat_source
C C 0.0033 0.0016 'International Tables Vol C Tables 4.2.6.8 and 6.1.1.4'
H H 0.0000 0.0000 'International Tables Vol C Tables 4.2.6.8 and 6.1.1.4'
N N 0.0061 0.0033 'International Tables Vol C Tables 4.2.6.8 and 6.1.1.4'
O O 0.0106 0.0060 'International Tables Vol C Tables 4.2.6.8 and 6.1.1.4'
Cu Cu 0.3201 1.2651 'International Tables Vol C Tables 4.2.6.8 and 6.1.1.4'

loop_
_geom_angle_atom_site_label_1
_geom_angle_atom_site_label_2
_geom_angle_atom_site_label_3
_geom_angle
_geom_angle_site_symmetry_1
_geom_angle_site_symmetry_3
N1 Cu1 O5 94.87(12) . .
N1 Cu1 O1 83.01(12) . .
O5 Cu1 O1 171.68(12) . .
N1 Cu1 N2 177.41(13) . .
O5 Cu1 N2 82.55(12) . .
O1 Cu1 N2 99.58(12) . .
N1 Cu1 O9 92.94(18) . .
O5 Cu1 O9 100.70(19) . .
O1 Cu1 O9 87.47(19) . .
N2 Cu1 O9 87.28(17) . .
N1 Cu1 O9' 82.3(6) . .
O5 Cu1 O9' 88.4(7) . .
O1 Cu1 O9' 99.2(7) . .
N2 Cu1 O9' 97.3(6) . .
O9 Cu1 O9' 17.0(7) . .
N4 Cu2 N4 180.00(15) . 2_577
N4 Cu2 N3 93.95(13) . .
N4 Cu2 N3 86.05(13) 2_577 .
N4 Cu2 N3 86.05(13) . 2_577
N4 Cu2 N3 93.95(13) 2_577 2_577
N3 Cu2 N3 180.00(12) . 2_577
N4 Cu2 O2 88.52(11) . .
N4 Cu2 O2 91.48(11) 2_577 .
N3 Cu2 O2 93.12(11) . .
N3 Cu2 O2 86.88(11) 2_577 .
N6 Cu3 N6 179.998(1) . 2_666
N6 Cu3 N5 93.35(13) . .
N6 Cu3 N5 86.65(13) 2_666 .
N6 Cu3 N5 86.65(13) . 2_666
N6 Cu3 N5 93.35(13) 2_666 2_666
N5 Cu3 N5 179.999(2) . 2_666
N6 Cu3 O10 96.07(11) . .
N6 Cu3 O10 83.93(11) 2_666 .
N5 Cu3 O10 86.57(11) . .
N5 Cu3 O10 93.43(11) 2_666 .
C5 N1 C1 119.2(3) . .
C5 N1 Cu1 113.2(2) . .
C1 N1 Cu1 127.1(2) . .
C12 N2 C8 119.0(3) . .
C12 N2 Cu1 128.8(3) . .
C8 N2 Cu1 112.1(2) . .
C19 N3 C15 110.7(3) 2_577 .
C19 N3 Cu2 105.6(2) 2_577 .
C15 N3 Cu2 116.6(2) . .
C17 N4 C18 112.8(3) . .
C17 N4 Cu2 117.3(2) . .
C18 N4 Cu2 107.1(2) . .
C20 N5 C24 111.5(3) . 2_666
C20 N5 Cu3 117.3(2) . .
C24 N5 Cu3 107.1(2) 2_666 .
C23 N6 C22 110.3(3) . .
C23 N6 Cu3 106.1(2) . .
C22 N6 Cu3 116.9(2) . .
C6 O1 Cu1 114.5(2) . .
C6 O2 Cu2 124.6(2) . .
C13 O5 Cu1 115.7(2) . .
N1 C1 C2 122.0(3) . .
C3 C2 C1 117.7(3) . .
C3 C2 C7 123.8(3) . .
C1 C2 C7 118.5(3) . .
C4 C3 C2 120.0(3) . .
C5 C4 C3 118.6(3) . .
N1 C5 C4 122.4(3) . .
N1 C5 C6 114.0(3) . .
C4 C5 C6 123.5(3) . .
O2 C6 O1 125.6(3) . .
O2 C6 C5 119.6(3) . .
O1 C6 C5 114.9(3) . .
O4 C7 O3 126.1(4) . .
O4 C7 C2 116.6(3) . .
O3 C7 C2 117.3(3) . .
N2 C8 C9 122.1(3) . .
N2 C8 C13 114.6(3) . .
C9 C8 C13 123.2(3) . .
C10 C9 C8 118.9(3) . .
C9 C10 C11 119.3(3) . .
C12 C11 C10 118.2(3) . .
C12 C11 C14 119.1(3) . .
C10 C11 C14 122.7(3) . .
N2 C12 C11 122.4(3) . .
O6 C13 O5 126.1(3) . .
O6 C13 C8 119.2(3) . .
O5 C13 C8 114.8(3) . .
O7 C14 O8 126.2(4) . .
O7 C14 C11 118.1(3) . .
O8 C14 C11 115.7(3) . .
N3 C15 C16 112.3(3) . .
C15 C16 C17 113.8(3) . .
N4 C17 C16 111.4(3) . .
N4 C18 C19 107.3(3) . .
N3 C19 C18 107.8(3) 2_577 .
N5 C20 C21 111.9(3) . .
C20 C21 C22 115.5(3) . .
N6 C22 C21 113.6(3) . .
N6 C23 C24 109.9(3) . .
N5 C24 C23 108.9(3) 2_666 .

loop_
_geom_bond_atom_site_label_1
_geom_bond_atom_site_label_2
_geom_bond_distance
_geom_bond_site_symmetry_2
Cu1 N1 1.957(3) .
Cu1 O5 1.960(3) .
Cu1 O1 1.976(3) .
Cu1 N2 1.988(3) .
Cu1 O9 2.309(4) .
Cu1 O9' 2.35(2) .
Cu2 N4 2.018(3) .
Cu2 N4 2.018(3) 2_577
Cu2 N3 2.025(3) .
Cu2 N3 2.025(3) 2_577
Cu2 O2 2.528(3) .
Cu3 N6 2.029(3) .
Cu3 N6 2.029(3) 2_666
Cu3 N5 2.036(3) .
Cu3 N5 2.036(3) 2_666
Cu3 O10 2.487(3) .
N1 C5 1.339(5) .
N1 C1 1.354(4) .
N2 C12 1.337(5) .
N2 C8 1.344(5) .
N3 C19 1.478(5) 2_577
N3 C15 1.484(5) .
N4 C17 1.483(5) .
N4 C18 1.483(5) .
N5 C20 1.485(5) .
N5 C24 1.489(5) 2_666
N6 C23 1.482(5) .
N6 C22 1.488(5) .
O1 C6 1.282(4) .
O2 C6 1.234(5) .
O3 C7 1.247(5) .
O4 C7 1.228(5) .
O5 C13 1.274(4) .
O6 C13 1.233(5) .
O7 C14 1.252(5) .
O8 C14 1.262(5) .
C1 C2 1.396(5) .
C2 C3 1.394(5) .
C2 C7 1.534(5) .
C3 C4 1.389(5) .
C4 C5 1.380(5) .
C5 C6 1.520(5) .
C8 C9 1.387(5) .
C8 C13 1.509(5) .
C9 C10 1.382(5) .
C10 C11 1.395(5) .
C11 C12 1.392(5) .
C11 C14 1.506(5) .
C15 C16 1.513(6) .
C16 C17 1.521(6) .
C18 C19 1.516(6) .
C19 N3 1.478(5) 2_577
C20 C21 1.526(6) .
C21 C22 1.529(6) .
C23 C24 1.516(6) .
C24 N5 1.489(5) 2_666

loop_
_geom_hbond_atom_site_label_D
_geom_hbond_atom_site_label_H
_geom_hbond_atom_site_label_A
_geom_hbond_distance_DH
_geom_hbond_distance_HA
_geom_hbond_distance_DA
_geom_hbond_angle_DHA
_geom_hbond_site_symmetry_A
O10 H10B O8 0.84(2) 1.88(2) 2.711(4) 170(8) 2_676
O10 H10A O6 0.97(7) 1.77(7) 2.728(4) 173(7) .
O9 H9B O3 0.86(2) 1.97(4) 2.699(5) 143(7) 2_567
O9 H9A O7 0.859(19) 1.95(3) 2.766(5) 159(5) 2_676
N6 H6 O7 0.87(5) 2.11(6) 2.944(4) 158(5) 2_676
N5 H5 O8 1.07(5) 2.00(5) 3.041(4) 163(4) 2_676
N4 H4' O1 0.90(6) 2.12(7) 3.017(4) 170(6) 2_577
N3 H3' O3 0.87(2) 2.38(4) 3.130(4) 145(5) 1_565
